data_4023106
loop_
_publ_author_name
'Steve Arns'
'Marie-Eve Lebrun'
'Christiane M. Gris\'e'
'Irina Denissova'
'Louis Barriault'

_publ_section_title
;
 Diastereoselective Construction of Quaternary Carbons Directed via
 Macrocyclic Ring Conformation: Formal Synthesis of (-)-Mesembrine
;
_journal_name_full 'Journal of Organic Chemistry'
_journal_page_first 9314
_journal_page_last 9322
_journal_paper_doi 10.1021/jo701833v
_journal_volume 72
_journal_year 2007
_chemical_formula_sum 'C25 H30 O'
_chemical_formula_weight 346.49
_chemical_name_systematic
; 
 ? 
;
_space_group_IT_number 43
_symmetry_cell_setting orthorhombic
_symmetry_space_group_name_Hall 'F 2 -2d'
_symmetry_space_group_name_H-M 'F d d 2'
_atom_sites_solution_hydrogens geom
_atom_sites_solution_primary direct
_atom_sites_solution_secondary difmap
_audit_creation_method SHELXL-97
_cell_angle_alpha 90.00
_cell_angle_beta 90.00
_cell_angle_gamma 90.00
_cell_formula_units_Z 16
_cell_length_a 18.707(5)
_cell_length_b 37.206(9)
_cell_length_c 11.350(3)
_cell_measurement_reflns_used 1893
_cell_measurement_temperature 211(2)
_cell_measurement_theta_max 26.30
_cell_measurement_theta_min 2.44
_cell_volume 7900(3)
_computing_cell_refinement 'SMART, Bruker (2000)'
_computing_data_collection 'SMART, Bruker (2000)'
_computing_data_reduction 'XPREP, Bruker (2000)'
_computing_molecular_graphics 'SHELXTL, Bruker (2000)'
_computing_publication_material 'SHELXTL, Bruker (2000)'
_computing_structure_refinement 'SHELXL-97 (Sheldrick, 1997)'
_computing_structure_solution 'SHELXS-97 (Sheldrick, 1990)'
_diffrn_ambient_temperature 211(2)
_diffrn_measured_fraction_theta_full 0.997
_diffrn_measured_fraction_theta_max 0.997
_diffrn_measurement_device_type 'CCD area detector'
_diffrn_measurement_method 'phi and omega scans'
_diffrn_radiation_monochromator graphite
_diffrn_radiation_source 'fine-focus sealed tube'
_diffrn_radiation_type MoK\a
_diffrn_radiation_wavelength 0.71073
_diffrn_reflns_av_R_equivalents 0.0244
_diffrn_reflns_av_sigmaI/netI 0.0237
_diffrn_reflns_limit_h_max 23
_diffrn_reflns_limit_h_min -23
_diffrn_reflns_limit_k_max 46
_diffrn_reflns_limit_k_min -46
_diffrn_reflns_limit_l_max 14
_diffrn_reflns_limit_l_min -14
_diffrn_reflns_number 15601
_diffrn_reflns_theta_full 26.39
_diffrn_reflns_theta_max 26.39
_diffrn_reflns_theta_min 2.17
_diffrn_standards_decay_% <1
_exptl_absorpt_coefficient_mu 0.069
_exptl_absorpt_correction_T_max 0.9731
_exptl_absorpt_correction_T_min 0.9698
_exptl_absorpt_correction_type multi-scan
_exptl_absorpt_process_details 'SADABS, Bruker (2000)'
_exptl_crystal_colour colorless
_exptl_crystal_density_diffrn 1.165
_exptl_crystal_density_method 'not measured'
_exptl_crystal_description block
_exptl_crystal_F_000 3008
_exptl_crystal_size_max 0.45
_exptl_crystal_size_mid 0.40
_exptl_crystal_size_min 0.40
_refine_diff_density_max 0.186
_refine_diff_density_min -0.175
_refine_diff_density_rms 0.035
_refine_ls_abs_structure_details 'Flack H D (1983), Acta Cryst. A39, 876-881'
_refine_ls_abs_structure_Flack 0.7(13)
_refine_ls_extinction_method none
_refine_ls_goodness_of_fit_ref 1.006
_refine_ls_hydrogen_treatment constr
_refine_ls_matrix_type full
_refine_ls_number_parameters 235
_refine_ls_number_reflns 4011
_refine_ls_number_restraints 1
_refine_ls_restrained_S_all 1.006
_refine_ls_R_factor_all 0.0412
_refine_ls_R_factor_gt 0.0376
_refine_ls_shift/su_max 0.001
_refine_ls_shift/su_mean 0.001
_refine_ls_structure_factor_coef Fsqd
_refine_ls_weighting_details 'calc w=1/[\s^2^(Fo^2^)+(0.0629P)^2^+2.9880P] where P=(Fo^2^+2Fc^2^)/3'
_refine_ls_weighting_scheme calc
_refine_ls_wR_factor_gt 0.0934
_refine_ls_wR_factor_ref 0.0954
_reflns_number_gt 3723
_reflns_number_total 4011
_reflns_threshold_expression >2sigma(I)
_cod_data_source_file jo701833v-File001.cif
_cod_data_source_block lb01a
_cod_depositor_comments
;
The following automatic conversions were performed:
'_symmetry_cell_setting' value 'Orthorhombic' changed to 'orthorhombic'
according to '/home/saulius/struct/CIF-dictionaries/cif_core.dic'
dictionary named 'cif_core.dic' version 2.4.1 from 2010-06-29.

Automatic conversion script
Id: cif_fix_enum 1527 2010-12-29 10:47:43Z saulius 
;
_cod_database_code 4023106

loop_
_symmetry_equiv_pos_as_xyz
'x, y, z'
'-x, -y, z'
'x+1/4, -y+1/4, z+1/4'
'-x+1/4, y+1/4, z+1/4'
'x, y+1/2, z+1/2'
'-x, -y+1/2, z+1/2'
'x+1/4, -y+3/4, z+3/4'
'-x+1/4, y+3/4, z+3/4'
'x+1/2, y, z+1/2'
'-x+1/2, -y, z+1/2'
'x+3/4, -y+1/4, z+3/4'
'-x+3/4, y+1/4, z+3/4'
'x+1/2, y+1/2, z'
'-x+1/2, -y+1/2, z'
'x+3/4, -y+3/4, z+1/4'
'-x+3/4, y+3/4, z+1/4'

loop_
_atom_site_label
_atom_site_type_symbol
_atom_site_fract_x
_atom_site_fract_y
_atom_site_fract_z
_atom_site_U_iso_or_equiv
_atom_site_adp_type
_atom_site_occupancy
_atom_site_symmetry_multiplicity
_atom_site_calc_flag
_atom_site_refinement_flags
O1 O 0.49198(5) 0.11307(3) 0.93982(10) 0.0311(2) Uani 1 1 d .
C1 C 0.57998(8) 0.10338(4) 1.21461(13) 0.0294(3) Uani 1 1 d .
H1A H 0.6302 0.1037 1.2123 0.035 Uiso 1 1 calc R
C2 C 0.54802(8) 0.07395(4) 1.17434(13) 0.0279(3) Uani 1 1 d .
C3 C 0.59006(8) 0.04626(4) 1.10566(14) 0.0296(3) Uani 1 1 d .
H3A H 0.5774 0.0223 1.1344 0.036 Uiso 1 1 calc R
H3B H 0.6411 0.0499 1.1206 0.036 Uiso 1 1 calc R
C4 C 0.57664(8) 0.04785(4) 0.97179(13) 0.0267(3) Uani 1 1 d .
H4A H 0.5252 0.0452 0.9582 0.032 Uiso 1 1 calc R
H4B H 0.6003 0.0271 0.9354 0.032 Uiso 1 1 calc R
C5 C 0.60216(8) 0.08222(4) 0.90730(13) 0.0246(3) Uani 1 1 d .
C6 C 0.55626(7) 0.11477(4) 0.95147(12) 0.0230(3) Uani 1 1 d .
C7 C 0.59207(8) 0.14852(4) 0.99735(14) 0.0262(3) Uani 1 1 d .
H7A H 0.6118 0.1616 0.9299 0.031 Uiso 1 1 calc R
H7B H 0.6323 0.1413 1.0473 0.031 Uiso 1 1 calc R
C8 C 0.54489(8) 0.17458(4) 1.06827(13) 0.0279(3) Uani 1 1 d .
H8A H 0.5097 0.1848 1.0124 0.033 Uiso 1 1 calc R
C9 C 0.50194(8) 0.15780(4) 1.16960(14) 0.0306(3) Uani 1 1 d .
H9A H 0.4660 0.1418 1.1352 0.037 Uiso 1 1 calc R
H9B H 0.4762 0.1772 1.2098 0.037 Uiso 1 1 calc R
C10 C 0.54369(9) 0.13629(5) 1.26366(15) 0.0340(4) Uani 1 1 d .
H10A H 0.5798 0.1520 1.2992 0.041 Uiso 1 1 calc R
H10B H 0.5106 0.1289 1.3261 0.041 Uiso 1 1 calc R
C11 C 0.46938(9) 0.06643(5) 1.18724(17) 0.0401(4) Uani 1 1 d .
H11A H 0.4472 0.0856 1.2324 0.060 Uiso 1 1 calc R
H11B H 0.4627 0.0437 1.2278 0.060 Uiso 1 1 calc R
H11C H 0.4475 0.0652 1.1099 0.060 Uiso 1 1 calc R
C12 C 0.54836(11) 0.05141(5) 0.72451(15) 0.0434(4) Uani 1 1 d .
H12A H 0.5350 0.0318 0.7717 0.052 Uiso 1 1 calc R
C13 C 0.53178(14) 0.05132(6) 0.60462(17) 0.0565(6) Uani 1 1 d .
H13A H 0.5069 0.0317 0.5725 0.068 Uiso 1 1 calc R
C14 C 0.55101(12) 0.07923(5) 0.53289(16) 0.0476(5) Uani 1 1 d .
H14A H 0.5403 0.0786 0.4520 0.057 Uiso 1 1 calc R
C15 C 0.58625(9) 0.10813(5) 0.58071(16) 0.0399(4) Uani 1 1 d .
H15A H 0.5991 0.1277 0.5328 0.048 Uiso 1 1 calc R
C16 C 0.60293(8) 0.10846(5) 0.70027(14) 0.0331(3) Uani 1 1 d .
H16A H 0.6274 0.1283 0.7319 0.040 Uiso 1 1 calc R
C17 C 0.58421(8) 0.08001(4) 0.77439(13) 0.0263(3) Uani 1 1 d .
C18 C 0.68362(7) 0.08887(4) 0.92654(14) 0.0266(3) Uani 1 1 d .
H18A H 0.6976 0.1098 0.8794 0.032 Uiso 1 1 calc R
H18B H 0.6910 0.0952 1.0095 0.032 Uiso 1 1 calc R
C19 C 0.74635(9) 0.04731(4) 0.77964(15) 0.0345(4) Uani 1 1 d .
H19A H 0.7216 0.0585 0.7176 0.041 Uiso 1 1 calc R
C20 C 0.79518(9) 0.02020(5) 0.75499(16) 0.0395(4) Uani 1 1 d .
H20A H 0.8035 0.0134 0.6764 0.047 Uiso 1 1 calc R
C21 C 0.83166(9) 0.00306(5) 0.84513(17) 0.0387(4) Uani 1 1 d .
H21A H 0.8641 -0.0155 0.8281 0.046 Uiso 1 1 calc R
C22 C 0.81990(9) 0.01349(5) 0.96024(17) 0.0398(4) Uani 1 1 d .
H22A H 0.8446 0.0021 1.0219 0.048 Uiso 1 1 calc R
C23 C 0.77147(8) 0.04080(5) 0.98488(15) 0.0344(4) Uani 1 1 d .
H23A H 0.7642 0.0478 1.0636 0.041 Uiso 1 1 calc R
C24 C 0.73358(8) 0.05807(4) 0.89617(14) 0.0277(3) Uani 1 1 d .
C25 C 0.59217(10) 0.20587(4) 1.11046(18) 0.0401(4) Uani 1 1 d .
H25A H 0.6184 0.2156 1.0441 0.060 Uiso 1 1 calc R
H25B H 0.6256 0.1972 1.1693 0.060 Uiso 1 1 calc R
H25C H 0.5623 0.2245 1.1446 0.060 Uiso 1 1 calc R

loop_
_atom_site_aniso_label
_atom_site_aniso_U_11
_atom_site_aniso_U_22
_atom_site_aniso_U_33
_atom_site_aniso_U_23
_atom_site_aniso_U_13
_atom_site_aniso_U_12
O1 0.0235(5) 0.0386(6) 0.0312(6) -0.0049(5) -0.0052(4) 0.0063(4)
C1 0.0254(7) 0.0370(8) 0.0258(7) 0.0080(6) -0.0041(6) -0.0004(6)
C2 0.0264(7) 0.0344(8) 0.0229(7) 0.0087(6) -0.0018(6) 0.0005(6)
C3 0.0281(7) 0.0294(8) 0.0314(8) 0.0085(6) -0.0030(6) 0.0021(6)
C4 0.0272(7) 0.0244(7) 0.0286(7) 0.0014(6) 0.0005(6) 0.0022(6)
C5 0.0233(7) 0.0241(7) 0.0264(7) -0.0002(6) -0.0004(6) 0.0015(5)
C6 0.0242(7) 0.0258(7) 0.0190(7) 0.0033(5) -0.0011(6) 0.0045(5)
C7 0.0274(7) 0.0243(7) 0.0270(7) 0.0020(6) 0.0029(6) 0.0025(6)
C8 0.0300(8) 0.0260(8) 0.0277(7) -0.0016(6) -0.0014(6) 0.0044(6)
C9 0.0299(8) 0.0325(8) 0.0294(8) -0.0030(6) 0.0010(7) 0.0044(6)
C10 0.0386(9) 0.0386(9) 0.0249(7) -0.0011(7) -0.0022(7) -0.0017(7)
C11 0.0308(9) 0.0450(9) 0.0446(10) -0.0001(8) 0.0050(7) -0.0047(7)
C12 0.0655(12) 0.0328(9) 0.0320(8) 0.0020(7) -0.0056(9) -0.0070(8)
C13 0.0881(16) 0.0442(11) 0.0371(10) -0.0098(9) -0.0146(10) -0.0099(10)
C14 0.0652(13) 0.0529(12) 0.0248(8) -0.0056(8) -0.0036(8) 0.0117(10)
C15 0.0418(10) 0.0475(10) 0.0305(9) 0.0090(7) 0.0066(7) 0.0061(8)
C16 0.0316(8) 0.0367(8) 0.0310(8) 0.0025(7) 0.0015(7) -0.0014(6)
C17 0.0241(7) 0.0290(8) 0.0257(7) -0.0024(6) 0.0018(6) 0.0052(6)
C18 0.0224(7) 0.0264(7) 0.0310(8) -0.0040(6) 0.0001(6) 0.0008(6)
C19 0.0319(8) 0.0404(9) 0.0313(8) 0.0008(7) 0.0025(7) 0.0037(7)
C20 0.0395(9) 0.0435(10) 0.0356(9) -0.0072(7) 0.0093(7) 0.0052(8)
C21 0.0306(8) 0.0342(9) 0.0513(10) -0.0061(8) 0.0076(7) 0.0108(7)
C22 0.0316(9) 0.0444(10) 0.0435(10) -0.0004(8) -0.0044(7) 0.0119(7)
C23 0.0271(8) 0.0452(9) 0.0310(8) -0.0079(7) -0.0007(6) 0.0060(7)
C24 0.0206(7) 0.0276(7) 0.0348(8) -0.0033(6) 0.0028(6) -0.0014(6)
C25 0.0436(10) 0.0292(8) 0.0474(10) -0.0078(7) 0.0016(8) -0.0002(7)

loop_
_atom_type_symbol
_atom_type_description
_atom_type_scat_dispersion_real
_atom_type_scat_dispersion_imag
_atom_type_scat_source
C C 0.0033 0.0016 'International Tables Vol C Tables 4.2.6.8 and 6.1.1.4'
H H 0.0000 0.0000 'International Tables Vol C Tables 4.2.6.8 and 6.1.1.4'
O O 0.0106 0.0060 'International Tables Vol C Tables 4.2.6.8 and 6.1.1.4'

loop_
_geom_angle_atom_site_label_1
_geom_angle_atom_site_label_2
_geom_angle_atom_site_label_3
_geom_angle
C2 C1 C10 126.45(14)
C1 C2 C11 124.03(15)
C1 C2 C3 120.31(14)
C11 C2 C3 115.59(14)
C2 C3 C4 113.42(12)
C3 C4 C5 116.57(12)
C17 C5 C4 110.47(12)
C17 C5 C18 110.92(12)
C4 C5 C18 111.48(12)
C17 C5 C6 103.54(11)
C4 C5 C6 108.54(11)
C18 C5 C6 111.60(11)
O1 C6 C7 121.29(13)
O1 C6 C5 117.96(13)
C7 C6 C5 120.54(12)
C6 C7 C8 116.64(12)
C9 C8 C7 115.84(12)
C9 C8 C25 112.04(14)
C7 C8 C25 108.05(13)
C8 C9 C10 117.61(13)
C1 C10 C9 113.15(13)
C17 C12 C13 120.67(17)
C14 C13 C12 121.34(19)
C15 C14 C13 119.05(16)
C14 C15 C16 119.97(17)
C15 C16 C17 121.62(16)
C12 C17 C16 117.34(15)
C12 C17 C5 123.13(13)
C16 C17 C5 119.50(14)
C24 C18 C5 116.73(12)
C20 C19 C24 120.60(16)
C21 C20 C19 120.63(16)
C22 C21 C20 119.40(15)
C21 C22 C23 119.99(16)
C24 C23 C22 121.66(16)
C23 C24 C19 117.70(14)
C23 C24 C18 119.91(14)
C19 C24 C18 122.30(14)

loop_
_geom_bond_atom_site_label_1
_geom_bond_atom_site_label_2
_geom_bond_distance
O1 C6 1.2115(18)
C1 C2 1.329(2)
C1 C10 1.507(2)
C2 C11 1.505(2)
C2 C3 1.512(2)
C3 C4 1.541(2)
C4 C5 1.549(2)
C5 C17 1.548(2)
C5 C18 1.5592(19)
C5 C6 1.567(2)
C6 C7 1.515(2)
C7 C8 1.538(2)
C8 C9 1.536(2)
C8 C25 1.538(2)
C9 C10 1.546(2)
C12 C17 1.379(2)
C12 C13 1.396(3)
C13 C14 1.368(3)
C14 C15 1.373(3)
C15 C16 1.392(2)
C16 C17 1.397(2)
C18 C24 1.519(2)
C19 C20 1.389(2)
C19 C24 1.402(2)
C20 C21 1.385(3)
C21 C22 1.381(3)
C22 C23 1.390(2)
C23 C24 1.389(2)

loop_
_geom_torsion_atom_site_label_1
_geom_torsion_atom_site_label_2
_geom_torsion_atom_site_label_3
_geom_torsion_atom_site_label_4
_geom_torsion
C10 C1 C2 C11 -9.2(2)
C10 C1 C2 C3 167.69(14)
C1 C2 C3 C4 -103.16(16)
C11 C2 C3 C4 74.01(17)
C2 C3 C4 C5 65.81(17)
C3 C4 C5 C17 -179.33(12)
C3 C4 C5 C18 56.86(16)
C3 C4 C5 C6 -66.45(15)
C17 C5 C6 O1 59.62(16)
C4 C5 C6 O1 -57.78(17)
C18 C5 C6 O1 178.98(13)
C17 C5 C6 C7 -115.15(13)
C4 C5 C6 C7 127.44(13)
C18 C5 C6 C7 4.21(18)
O1 C6 C7 C8 21.1(2)
C5 C6 C7 C8 -164.26(12)
C6 C7 C8 C9 51.00(18)
C6 C7 C8 C25 177.62(13)
C7 C8 C9 C10 55.07(19)
C25 C8 C9 C10 -69.51(17)
C2 C1 C10 C9 -68.4(2)
C8 C9 C10 C1 -63.43(18)
C17 C12 C13 C14 0.7(4)
C12 C13 C14 C15 -1.1(3)
C13 C14 C15 C16 1.0(3)
C14 C15 C16 C17 -0.5(3)
C13 C12 C17 C16 -0.1(3)
C13 C12 C17 C5 178.14(18)
C15 C16 C17 C12 0.0(2)
C15 C16 C17 C5 -178.28(14)
C4 C5 C17 C12 1.9(2)
C18 C5 C17 C12 126.02(16)
C6 C5 C17 C12 -114.16(17)
C4 C5 C17 C16 -179.95(13)
C18 C5 C17 C16 -55.81(17)
C6 C5 C17 C16 64.01(17)
C17 C5 C18 C24 -69.77(16)
C4 C5 C18 C24 53.79(17)
C6 C5 C18 C24 175.34(13)
C24 C19 C20 C21 0.6(3)
C19 C20 C21 C22 -0.9(3)
C20 C21 C22 C23 0.4(3)
C21 C22 C23 C24 0.4(3)
C22 C23 C24 C19 -0.7(2)
C22 C23 C24 C18 -177.32(15)
C20 C19 C24 C23 0.2(2)
C20 C19 C24 C18 176.72(14)
C5 C18 C24 C23 -113.01(16)
C5 C18 C24 C19 70.56(19)
